data_7714413
loop_
_publ_author_name
'Zhong, Minli'
'Xia, Siyao'
'Liu, Sanmei'
'Jin, Caiju'
'Deng, Shengjun'
'Xiao, Weiming'
'Ding, Shunmin'
'Chen, Chao'

_publ_section_title
;
 Two Novel Nitrogen-rich Metal-organic Nanotubes: Syntheses, Structures
 and Selective Adsorption toward Rare Earth
;
_journal_name_full 'Dalton Transactions'
_journal_paper_doi 10.1039/D3DT02606J
_journal_year 2023
_chemical_formula_moiety 'C29 H26 N6 O5 Zn'
_chemical_formula_sum 'C29 H26 N6 O5 Zn'
_chemical_formula_weight 603.93
_space_group_crystal_system trigonal
_space_group_IT_number 147
_space_group_name_Hall '-P 3'
_space_group_name_H-M_alt 'P -3'
_atom_sites_solution_hydrogens geom
_audit_creation_date 2022-08-23
_audit_creation_method
;
Olex2 1.2
(compiled 2018.05.29 svn.r3508 for OlexSys, GUI svn.r5506)
;
_audit_update_record
;
2023-01-29 deposited with the CCDC.	2023-11-03 downloaded from the CCDC.
;
_cell_angle_alpha 90
_cell_angle_beta 90
_cell_angle_gamma 120
_cell_formula_units_Z 6
_cell_length_a 26.7528(12)
_cell_length_b 26.7528(12)
_cell_length_c 13.4196(12)
_cell_measurement_reflns_used 5129
_cell_measurement_temperature 100(2)
_cell_measurement_theta_max 21.49
_cell_measurement_theta_min 2.32
_cell_volume 8317.8(9)
_computing_cell_refinement 'SAINT v8.34A (Bruker, 2013)'
_computing_data_reduction 'SAINT v8.34A (Bruker, 2013)'
_computing_molecular_graphics 'Olex2 (Dolomanov et al., 2009)'
_computing_publication_material 'Olex2 (Dolomanov et al., 2009)'
_computing_structure_refinement 'ShelXL (Sheldrick, 2015)'
_diffrn_ambient_temperature 100.15
_diffrn_measured_fraction_theta_full 0.999
_diffrn_measured_fraction_theta_max 0.999
_diffrn_measurement_device_type 'CCD area detector'
_diffrn_measurement_method 'phi and omega scans'
_diffrn_radiation_monochromator graphite
_diffrn_radiation_type MoK\a
_diffrn_radiation_wavelength 0.71073
_diffrn_reflns_av_R_equivalents 0.0834
_diffrn_reflns_av_unetI/netI 0.0755
_diffrn_reflns_Laue_measured_fraction_full 0.999
_diffrn_reflns_Laue_measured_fraction_max 0.999
_diffrn_reflns_limit_h_max 31
_diffrn_reflns_limit_h_min -30
_diffrn_reflns_limit_k_max 31
_diffrn_reflns_limit_k_min -27
_diffrn_reflns_limit_l_max 15
_diffrn_reflns_limit_l_min -12
_diffrn_reflns_number 43031
_diffrn_reflns_point_group_measured_fraction_full 0.999
_diffrn_reflns_point_group_measured_fraction_max 0.999
_diffrn_reflns_theta_full 25.010
_diffrn_reflns_theta_max 25.010
_diffrn_reflns_theta_min 0.879
_exptl_absorpt_coefficient_mu 0.468
_exptl_absorpt_correction_T_max 0.7456
_exptl_absorpt_correction_T_min 0.6845
_exptl_absorpt_correction_type none
_exptl_absorpt_process_details
;
SADABS-2014/5 (Bruker,2014/5) was used for absorption correction.
wR2(int) was 0.0492 before and 0.0401 after correction.
The Ratio of minimum to maximum transmission is 0.9181.
The \l/2 correction factor is 0.00150.
;
_exptl_crystal_density_diffrn 0.723
_exptl_crystal_description block
_exptl_crystal_F_000 1872
_refine_diff_density_max 0.495
_refine_diff_density_min -0.391
_refine_diff_density_rms 0.076
_refine_ls_extinction_method none
_refine_ls_goodness_of_fit_ref 1.041
_refine_ls_hydrogen_treatment constr
_refine_ls_matrix_type full
_refine_ls_number_parameters 378
_refine_ls_number_reflns 9782
_refine_ls_number_restraints 14
_refine_ls_restrained_S_all 1.043
_refine_ls_R_factor_all 0.0860
_refine_ls_R_factor_gt 0.0567
_refine_ls_shift/su_max 0.001
_refine_ls_shift/su_mean 0.000
_refine_ls_structure_factor_coef Fsqd
_refine_ls_weighting_details 'w=1/[\s^2^(Fo^2^)+(0.1096P)^2^+4.0346P] where P=(Fo^2^+2Fc^2^)/3'
_refine_ls_weighting_scheme calc
_refine_ls_wR_factor_gt 0.1775
_refine_ls_wR_factor_ref 0.2004
_reflns_Friedel_coverage 0.000
_reflns_number_gt 6299
_reflns_number_total 9782
_reflns_threshold_expression 'I > 2\s(I)'
_cod_data_source_file d3dt02606j2.cif
_cod_data_source_block NCD-167
_cod_original_cell_volume 8317.8(11)
_cod_database_code 7714413
_shelx_shelxl_version_number 2014/7
_shelx_space_group_comment
;
The symmetry employed for this shelxl refinement is uniquely defined
by the following loop, which should always be used as a source of
symmetry information in preference to the above space-group names.
They are only intended as comments.
;
_olex2_refinement_description
;
1. Fixed Uiso
 At 1.2 times of:
  All C(H) groups, All C(H,H) groups, All C(H,H,H,H) groups
 At 1.5 times of:
  All C(H,H,H) groups
2. Restrained distances
 C18-C19
 1.5 with sigma of 0.02
 C18-C19A
 1.5 with sigma of 0.02
3. Uiso/Uaniso restraints and constraints
Uanis(C19) \\sim Ueq, Uanis(C19A) \\sim Ueq: with sigma of 0.01 and sigma for
terminal atoms of 0.02
Uanis(C19A) = Uanis(C19)
4. Others
 Sof(H18C)=Sof(H18D)=Sof(C19A)=Sof(H19D)=Sof(H19E)=Sof(H19F)=1-FVAR(1)
 Sof(H18A)=Sof(H18B)=Sof(C19)=Sof(H19A)=Sof(H19B)=Sof(H19C)=FVAR(1)
5.a Secondary CH2 refined with riding coordinates:
 C28(H28A,H28B), C18(H18A,H18B), C18(H18C,H18D)
5.b Aromatic/amide H refined with riding coordinates:
 C15(H15), C16(H16), C10(H10), C9(H9), C7(H7), C12(H12), C21(H21), C4(H4),
 C3(H3), C13(H13), C6(H6), C26(H26), C25(H25)
5.c Idealised Me refined as rotating group:
 C29(H29A,H29B,H29C), C24(H24A,H24B,H24C), C19(H19A,H19B,H19C), C19A(H19D,H19E,
 H19F)
;
_olex2_submission_special_instructions 'No special instructions were received'

loop_
_space_group_symop_operation_xyz
'x, y, z'
'-y, x-y, z'
'-x+y, -x, z'
'-x, -y, -z'
'y, -x+y, -z'
'x-y, x, -z'

loop_
_atom_site_label
_atom_site_type_symbol
_atom_site_fract_x
_atom_site_fract_y
_atom_site_fract_z
_atom_site_U_iso_or_equiv
_atom_site_adp_type
_atom_site_occupancy
_atom_site_site_symmetry_order
_atom_site_calc_flag
_atom_site_refinement_flags_posn
_atom_site_refinement_flags_adp
_atom_site_refinement_flags_occupancy
_atom_site_disorder_assembly
_atom_site_disorder_group
Zn1 Zn 0.13091(2) 0.52964(2) 0.90483(3) 0.02730(17) Uani 1 1 d . . . . .
O2 O 0.14602(12) 0.57700(12) 0.02370(18) 0.0305(7) Uani 1 1 d . . . . .
O5 O 0.15004(12) 0.55738(13) 0.76946(19) 0.0350(7) Uani 1 1 d . . . . .
O4 O 0.12469(12) 0.62226(14) 0.80247(19) 0.0399(8) Uani 1 1 d . . . . .
O3 O 0.26843(13) 0.72761(13) 0.40542(18) 0.0422(8) Uani 1 1 d . . . . .
O1 O 0.23501(12) 0.62956(14) -0.0339(2) 0.0452(8) Uani 1 1 d . . . . .
N1 N 0.05028(14) 0.46972(14) 0.9392(2) 0.0276(8) Uani 1 1 d . . . . .
N2 N -0.03433(13) 0.38987(14) 0.9472(2) 0.0286(8) Uani 1 1 d . . . . .
N6 N -0.31093(15) 0.17610(15) 1.0846(2) 0.0368(9) Uani 1 1 d . . . . .
N3 N -0.08477(15) 0.31342(16) 0.8366(3) 0.0403(9) Uani 1 1 d . . . . .
N5 N -0.22301(15) 0.23108(16) 1.0267(2) 0.0421(10) Uani 1 1 d . . . . .
N4 N -0.17779(16) 0.23450(16) 0.8767(3) 0.0455(10) Uani 1 1 d . . . . .
C14 C 0.14812(17) 0.60310(19) 0.7498(3) 0.0293(10) Uani 1 1 d . . . . .
C15 C 0.02903(16) 0.46314(18) 1.0356(3) 0.0271(9) Uani 1 1 d . . . . .
H15 H 0.0480 0.4892 1.0890 0.033 Uiso 1 1 calc R . . . .
C5 C 0.24902(17) 0.69918(18) 0.3149(3) 0.0315(10) Uani 1 1 d . . . . .
C1 C 0.19903(17) 0.61703(17) 0.0320(3) 0.0246(9) Uani 1 1 d . . . . .
C16 C -0.02233(17) 0.41452(18) 1.0420(3) 0.0291(9) Uani 1 1 d . . . . .
H16 H -0.0459 0.3998 1.0997 0.035 Uiso 1 1 calc R . . . .
C11 C 0.17983(17) 0.63559(19) 0.6580(3) 0.0305(10) Uani 1 1 d . . . . .
C2 C 0.21563(17) 0.64713(17) 0.1300(3) 0.0244(9) Uani 1 1 d . . . . .
C20 C -0.08405(17) 0.33592(18) 0.9245(3) 0.0294(9) Uani 1 1 d . . . . .
C10 C 0.18244(18) 0.68725(19) 0.6332(3) 0.0355(10) Uani 1 1 d . . . . .
H10 H 0.1639 0.7019 0.6748 0.043 Uiso 1 1 calc R . . . .
C9 C 0.21137(19) 0.71767(19) 0.5493(3) 0.0380(11) Uani 1 1 d . . . . .
H9 H 0.2127 0.7528 0.5324 0.046 Uiso 1 1 calc R . . . .
C7 C 0.17628(17) 0.62988(18) 0.2078(3) 0.0298(9) Uani 1 1 d . . . . .
H7 H 0.1378 0.5995 0.1976 0.036 Uiso 1 1 calc R . . . .
C12 C 0.20858(18) 0.61509(19) 0.5978(3) 0.0348(10) Uani 1 1 d . . . . .
H12 H 0.2080 0.5804 0.6149 0.042 Uiso 1 1 calc R . . . .
C21 C -0.12930(17) 0.31153(18) 0.9915(3) 0.0313(10) Uani 1 1 d . . . . .
H21 H -0.1291 0.3295 1.0528 0.038 Uiso 1 1 calc R . . . .
C27 C -0.27839(17) 0.18905(17) 1.0041(3) 0.0297(9) Uani 1 1 d . . . . .
C4 C 0.28888(18) 0.71730(17) 0.2393(3) 0.0294(9) Uani 1 1 d . . . . .
H4 H 0.3275 0.7471 0.2506 0.035 Uiso 1 1 calc R . . . .
C3 C 0.27224(17) 0.69188(17) 0.1470(3) 0.0284(9) Uani 1 1 d . . . . .
H3 H 0.2995 0.7048 0.0941 0.034 Uiso 1 1 calc R . . . .
C8 C 0.23864(18) 0.69573(19) 0.4899(3) 0.0363(11) Uani 1 1 d . . . . .
C17 C 0.01143(18) 0.42515(18) 0.8862(3) 0.0327(10) Uani 1 1 d . . . . .
C22 C -0.17453(18) 0.25940(18) 0.9623(3) 0.0354(10) Uani 1 1 d . . . . .
C13 C 0.23772(19) 0.6454(2) 0.5136(3) 0.0401(11) Uani 1 1 d . . . . .
H13 H 0.2570 0.6314 0.4724 0.048 Uiso 1 1 calc R . . . .
C28 C -0.29997(19) 0.1599(2) 0.9071(3) 0.0395(11) Uani 1 1 d . . . . .
H28A H -0.2802 0.1880 0.8527 0.047 Uiso 1 1 calc R . . . .
H28B H -0.3418 0.1461 0.9020 0.047 Uiso 1 1 calc R . . . .
C6 C 0.19261(19) 0.65655(19) 0.3004(3) 0.0378(11) Uani 1 1 d . . . . .
H6 H 0.1653 0.6455 0.3529 0.045 Uiso 1 1 calc R . . . .
C18 C 0.0190(2) 0.4180(2) 0.7780(4) 0.0619(17) Uani 1 1 d D . . . .
H18A H 0.0437 0.4566 0.7483 0.074 Uiso 0.689(8) 1 calc R . P A 1
H18B H -0.0192 0.4008 0.7451 0.074 Uiso 0.689(8) 1 calc R . P A 1
H18C H 0.0607 0.4381 0.7626 0.074 Uiso 0.311(8) 1 calc R . P A 2
H18D H 0.0031 0.3764 0.7638 0.074 Uiso 0.311(8) 1 calc R . P A 2
C23 C -0.1325(2) 0.2634(2) 0.8168(4) 0.0506(13) Uani 1 1 d . . . . .
C26 C -0.2760(2) 0.2105(3) 1.1616(3) 0.077(2) Uani 1 1 d . . . . .
H26 H -0.2880 0.2088 1.2288 0.093 Uiso 1 1 calc R . . . .
C25 C -0.2236(2) 0.2461(3) 1.1273(3) 0.079(2) Uani 1 1 d . . . . .
H25 H -0.1925 0.2760 1.1634 0.095 Uiso 1 1 calc R . . . .
C29 C -0.2897(2) 0.1084(2) 0.8943(5) 0.0634(16) Uani 1 1 d . . . . .
H29A H -0.3055 0.0896 0.8302 0.095 Uiso 1 1 calc GR . . . .
H29B H -0.3090 0.0807 0.9484 0.095 Uiso 1 1 calc GR . . . .
H29C H -0.2482 0.1223 0.8963 0.095 Uiso 1 1 calc GR . . . .
C24 C -0.1357(3) 0.2369(3) 0.7122(4) 0.088(2) Uani 1 1 d . . . . .
H24A H -0.1334 0.2639 0.6606 0.133 Uiso 1 1 calc GR . . . .
H24B H -0.1722 0.2005 0.7058 0.133 Uiso 1 1 calc GR . . . .
H24C H -0.1034 0.2296 0.7044 0.133 Uiso 1 1 calc GR . . . .
C19 C 0.0452(4) 0.3809(5) 0.7558(7) 0.099(3) Uani 0.689(8) 1 d D U P A 1
H19A H 0.0867 0.4027 0.7698 0.149 Uiso 0.689(8) 1 calc GR . P A 1
H19B H 0.0391 0.3695 0.6855 0.149 Uiso 0.689(8) 1 calc GR . P A 1
H19C H 0.0270 0.3463 0.7977 0.149 Uiso 0.689(8) 1 calc GR . P A 1
C19A C -0.0086(8) 0.4399(10) 0.7128(14) 0.099(3) Uani 0.311(8) 1 d D U P A 2
H19D H -0.0502 0.4196 0.7259 0.149 Uiso 0.311(8) 1 calc GR . P A 2
H19E H -0.0017 0.4338 0.6433 0.149 Uiso 0.311(8) 1 calc GR . P A 2
H19F H 0.0075 0.4813 0.7249 0.149 Uiso 0.311(8) 1 calc GR . P A 2

loop_
_atom_site_aniso_label
_atom_site_aniso_U_11
_atom_site_aniso_U_22
_atom_site_aniso_U_33
_atom_site_aniso_U_23
_atom_site_aniso_U_13
_atom_site_aniso_U_12
Zn1 0.0242(3) 0.0380(3) 0.0172(2) -0.0012(2) 0.00067(19) 0.0136(2)
O2 0.0317(17) 0.0369(17) 0.0173(14) -0.0028(12) -0.0031(12) 0.0129(14)
O5 0.0330(17) 0.0468(19) 0.0164(14) 0.0004(13) -0.0005(12) 0.0133(15)
O4 0.0320(17) 0.065(2) 0.0208(15) 0.0053(14) 0.0096(13) 0.0224(16)
O3 0.0410(18) 0.0483(19) 0.0129(14) -0.0046(13) 0.0054(12) 0.0041(15)
O1 0.0337(17) 0.069(2) 0.0220(15) -0.0173(15) 0.0038(13) 0.0178(17)
N1 0.0284(19) 0.034(2) 0.0217(17) -0.0038(15) 0.0014(14) 0.0161(16)
N2 0.0226(18) 0.035(2) 0.0238(17) -0.0035(15) -0.0024(14) 0.0110(16)
N6 0.037(2) 0.035(2) 0.0225(18) 0.0013(15) -0.0059(16) 0.0063(17)
N3 0.034(2) 0.044(2) 0.033(2) -0.0102(17) 0.0068(16) 0.0118(19)
N5 0.032(2) 0.048(2) 0.0201(18) 0.0031(16) -0.0028(15) 0.0006(18)
N4 0.040(2) 0.041(2) 0.033(2) -0.0050(18) 0.0085(18) 0.0025(19)
C14 0.022(2) 0.045(3) 0.017(2) -0.0053(18) -0.0028(16) 0.013(2)
C15 0.025(2) 0.038(2) 0.021(2) -0.0054(17) 0.0019(16) 0.017(2)
C5 0.030(2) 0.037(2) 0.018(2) -0.0014(18) 0.0004(17) 0.010(2)
C1 0.031(2) 0.032(2) 0.0176(19) -0.0006(17) -0.0085(17) 0.021(2)
C16 0.027(2) 0.040(3) 0.021(2) -0.0031(18) 0.0063(17) 0.017(2)
C11 0.026(2) 0.042(3) 0.0135(19) -0.0043(18) -0.0041(16) 0.009(2)
C2 0.031(2) 0.031(2) 0.0169(19) 0.0008(16) 0.0008(16) 0.020(2)
C20 0.026(2) 0.036(2) 0.023(2) -0.0031(18) -0.0001(17) 0.013(2)
C10 0.040(3) 0.050(3) 0.017(2) -0.0050(19) 0.0011(18) 0.022(2)
C9 0.043(3) 0.039(3) 0.022(2) 0.0013(19) 0.0003(19) 0.013(2)
C7 0.025(2) 0.035(2) 0.022(2) 0.0022(18) 0.0002(17) 0.0097(19)
C12 0.045(3) 0.037(3) 0.017(2) -0.0034(18) 0.0026(18) 0.017(2)
C21 0.030(2) 0.042(3) 0.019(2) 0.0002(18) -0.0032(17) 0.016(2)
C27 0.031(2) 0.029(2) 0.022(2) -0.0014(17) -0.0037(18) 0.0100(19)
C4 0.028(2) 0.032(2) 0.021(2) -0.0019(17) -0.0040(17) 0.0096(19)
C3 0.030(2) 0.034(2) 0.020(2) 0.0057(17) 0.0063(17) 0.014(2)
C8 0.035(3) 0.040(3) 0.016(2) -0.0072(18) -0.0018(18) 0.006(2)
C17 0.029(2) 0.038(3) 0.025(2) -0.0032(19) 0.0021(18) 0.012(2)
C22 0.032(2) 0.035(3) 0.028(2) 0.0004(19) -0.0004(19) 0.009(2)
C13 0.043(3) 0.055(3) 0.020(2) -0.007(2) 0.0081(19) 0.022(2)
C28 0.033(2) 0.043(3) 0.033(2) -0.010(2) -0.0005(19) 0.013(2)
C6 0.037(3) 0.050(3) 0.017(2) -0.0023(19) 0.0043(18) 0.015(2)
C18 0.049(3) 0.061(4) 0.030(3) -0.003(2) 0.010(2) -0.006(3)
C23 0.044(3) 0.049(3) 0.039(3) -0.014(2) 0.004(2) 0.009(3)
C26 0.053(3) 0.093(5) 0.019(2) -0.008(3) 0.002(2) -0.013(3)
C25 0.044(3) 0.101(5) 0.018(2) -0.003(3) -0.003(2) -0.019(3)
C29 0.044(3) 0.037(3) 0.096(4) -0.017(3) 0.014(3) 0.011(3)
C24 0.074(4) 0.082(5) 0.058(4) -0.034(3) 0.018(3) 0.001(4)
C19 0.055(5) 0.137(8) 0.087(6) -0.048(6) 0.021(4) 0.034(5)
C19A 0.055(5) 0.137(8) 0.087(6) -0.048(6) 0.021(4) 0.034(5)

loop_
_atom_type_symbol
_atom_type_description
_atom_type_scat_dispersion_real
_atom_type_scat_dispersion_imag
_atom_type_scat_source
C C 0.0033 0.0016 'International Tables Vol C Tables 4.2.6.8 and 6.1.1.4'
H H 0.0000 0.0000 'International Tables Vol C Tables 4.2.6.8 and 6.1.1.4'
N N 0.0061 0.0033 'International Tables Vol C Tables 4.2.6.8 and 6.1.1.4'
O O 0.0106 0.0060 'International Tables Vol C Tables 4.2.6.8 and 6.1.1.4'
Zn Zn 0.2839 1.4301 'International Tables Vol C Tables 4.2.6.8 and 6.1.1.4'

loop_
_geom_angle_atom_site_label_1
_geom_angle_atom_site_label_2
_geom_angle_atom_site_label_3
_geom_angle
_geom_angle_site_symmetry_1
_geom_angle_site_symmetry_3
_geom_angle_publ_flag
O2 Zn1 N1 97.05(12) 1_556 . ?
O2 Zn1 N6 108.56(12) 1_556 5_557 ?
O5 Zn1 O2 126.20(12) . 1_556 ?
O5 Zn1 N1 119.90(12) . . ?
O5 Zn1 N6 99.37(13) . 5_557 ?
N1 Zn1 N6 103.88(14) . 5_557 ?
C1 O2 Zn1 113.3(2) . 1_554 ?
C14 O5 Zn1 115.6(3) . . ?
C5 O3 C8 115.5(3) . . ?
C15 N1 Zn1 121.8(3) . . ?
C17 N1 Zn1 130.0(3) . . ?
C17 N1 C15 107.3(3) . . ?
C16 N2 C20 123.5(3) . . ?
C17 N2 C16 107.6(3) . . ?
C17 N2 C20 128.8(3) . . ?
C27 N6 Zn1 128.7(3) . 6_557 ?
C27 N6 C26 107.4(4) . . ?
C26 N6 Zn1 122.3(3) . 6_557 ?
C20 N3 C23 115.1(4) . . ?
C27 N5 C22 128.8(3) . . ?
C27 N5 C25 106.4(4) . . ?
C25 N5 C22 124.6(4) . . ?
C22 N4 C23 115.1(4) . . ?
O5 C14 C11 116.2(4) . . ?
O4 C14 O5 124.1(4) . . ?
O4 C14 C11 119.6(4) . . ?
N1 C15 H15 125.1 . . ?
C16 C15 N1 109.8(3) . . ?
C16 C15 H15 125.1 . . ?
C4 C5 O3 116.2(3) . . ?
C4 C5 C6 121.6(4) . . ?
C6 C5 O3 122.2(3) . . ?
O2 C1 C2 115.7(3) . . ?
O1 C1 O2 123.7(3) . . ?
O1 C1 C2 120.6(4) . . ?
N2 C16 H16 126.8 . . ?
C15 C16 N2 106.4(3) . . ?
C15 C16 H16 126.8 . . ?
C10 C11 C14 120.3(4) . . ?
C10 C11 C12 119.1(4) . . ?
C12 C11 C14 120.5(4) . . ?
C7 C2 C1 120.9(4) . . ?
C7 C2 C3 118.5(3) . . ?
C3 C2 C1 120.6(3) . . ?
N3 C20 N2 116.5(3) . . ?
N3 C20 C21 123.8(4) . . ?
C21 C20 N2 119.6(3) . . ?
C11 C10 H10 119.4 . . ?
C9 C10 C11 121.2(4) . . ?
C9 C10 H10 119.4 . . ?
C10 C9 H9 120.8 . . ?
C10 C9 C8 118.5(4) . . ?
C8 C9 H9 120.8 . . ?
C2 C7 H7 119.7 . . ?
C2 C7 C6 120.7(4) . . ?
C6 C7 H7 119.7 . . ?
C11 C12 H12 120.0 . . ?
C13 C12 C11 120.0(4) . . ?
C13 C12 H12 120.0 . . ?
C20 C21 H21 122.8 . . ?
C22 C21 C20 114.5(4) . . ?
C22 C21 H21 122.8 . . ?
N6 C27 N5 109.5(3) . . ?
N6 C27 C28 123.3(4) . . ?
N5 C27 C28 127.1(4) . . ?
C5 C4 H4 120.4 . . ?
C5 C4 C3 119.3(4) . . ?
C3 C4 H4 120.4 . . ?
C2 C3 H3 119.5 . . ?
C4 C3 C2 120.9(4) . . ?
C4 C3 H3 119.5 . . ?
C9 C8 O3 117.7(4) . . ?
C13 C8 O3 120.7(4) . . ?
C13 C8 C9 121.6(4) . . ?
N1 C17 N2 108.9(3) . . ?
N1 C17 C18 122.7(4) . . ?
N2 C17 C18 128.3(4) . . ?
N4 C22 N5 116.8(4) . . ?
N4 C22 C21 124.7(4) . . ?
C21 C22 N5 118.4(4) . . ?
C12 C13 H13 120.2 . . ?
C8 C13 C12 119.5(4) . . ?
C8 C13 H13 120.2 . . ?
C27 C28 H28A 109.3 . . ?
C27 C28 H28B 109.3 . . ?
C27 C28 C29 111.8(4) . . ?
H28A C28 H28B 107.9 . . ?
C29 C28 H28A 109.3 . . ?
C29 C28 H28B 109.3 . . ?
C5 C6 C7 119.0(4) . . ?
C5 C6 H6 120.5 . . ?
C7 C6 H6 120.5 . . ?
C17 C18 H18A 108.6 . . ?
C17 C18 H18B 108.6 . . ?
C17 C18 H18C 108.7 . . ?
C17 C18 H18D 108.7 . . ?
C17 C18 C19 114.5(6) . . ?
H18A C18 H18B 107.6 . . ?
H18C C18 H18D 107.6 . . ?
C19 C18 H18A 108.6 . . ?
C19 C18 H18B 108.6 . . ?
C19A C18 C17 114.1(9) . . ?
C19A C18 H18C 108.7 . . ?
C19A C18 H18D 108.7 . . ?
N3 C23 C24 116.4(4) . . ?
N4 C23 N3 126.7(4) . . ?
N4 C23 C24 116.9(4) . . ?
N6 C26 H26 125.1 . . ?
C25 C26 N6 109.7(4) . . ?
C25 C26 H26 125.1 . . ?
N5 C25 H25 126.6 . . ?
C26 C25 N5 106.7(4) . . ?
C26 C25 H25 126.6 . . ?
C28 C29 H29A 109.5 . . ?
C28 C29 H29B 109.5 . . ?
C28 C29 H29C 109.5 . . ?
H29A C29 H29B 109.5 . . ?
H29A C29 H29C 109.5 . . ?
H29B C29 H29C 109.5 . . ?
C23 C24 H24A 109.5 . . ?
C23 C24 H24B 109.5 . . ?
C23 C24 H24C 109.5 . . ?
H24A C24 H24B 109.5 . . ?
H24A C24 H24C 109.5 . . ?
H24B C24 H24C 109.5 . . ?
C18 C19 H19A 109.5 . . ?
C18 C19 H19B 109.5 . . ?
C18 C19 H19C 109.5 . . ?
H19A C19 H19B 109.5 . . ?
H19A C19 H19C 109.5 . . ?
H19B C19 H19C 109.5 . . ?
C18 C19A H19D 109.5 . . ?
C18 C19A H19E 109.5 . . ?
C18 C19A H19F 109.5 . . ?
H19D C19A H19E 109.5 . . ?
H19D C19A H19F 109.5 . . ?
H19E C19A H19F 109.5 . . ?

loop_
_geom_bond_atom_site_label_1
_geom_bond_atom_site_label_2
_geom_bond_distance
_geom_bond_site_symmetry_2
_geom_bond_publ_flag
Zn1 O2 1.950(3) 1_556 ?
Zn1 O5 1.932(3) . ?
Zn1 N1 1.994(3) . ?
Zn1 N6 2.039(4) 5_557 ?
O2 Zn1 1.950(3) 1_554 ?
O2 C1 1.285(5) . ?
O5 C14 1.277(5) . ?
O4 C14 1.215(5) . ?
O3 C5 1.389(4) . ?
O3 C8 1.403(5) . ?
O1 C1 1.224(4) . ?
N1 C15 1.389(5) . ?
N1 C17 1.330(5) . ?
N2 C16 1.395(5) . ?
N2 C20 1.423(5) . ?
N2 C17 1.380(5) . ?
N6 Zn1 2.039(4) 6_557 ?
N6 C27 1.321(5) . ?
N6 C26 1.388(6) . ?
N3 C20 1.320(5) . ?
N3 C23 1.335(6) . ?
N5 C27 1.373(5) . ?
N5 C22 1.421(5) . ?
N5 C25 1.412(6) . ?
N4 C22 1.309(5) . ?
N4 C23 1.333(6) . ?
C14 C11 1.502(5) . ?
C15 H15 0.9500 . ?
C15 C16 1.342(5) . ?
C5 C4 1.373(5) . ?
C5 C6 1.377(6) . ?
C1 C2 1.489(5) . ?
C16 H16 0.9500 . ?
C11 C10 1.389(6) . ?
C11 C12 1.402(6) . ?
C2 C7 1.387(5) . ?
C2 C3 1.402(5) . ?
C20 C21 1.382(5) . ?
C10 H10 0.9500 . ?
C10 C9 1.378(6) . ?
C9 H9 0.9500 . ?
C9 C8 1.393(6) . ?
C7 H7 0.9500 . ?
C7 C6 1.391(5) . ?
C12 H12 0.9500 . ?
C12 C13 1.382(6) . ?
C21 H21 0.9500 . ?
C21 C22 1.369(6) . ?
C27 C28 1.477(5) . ?
C4 H4 0.9500 . ?
C4 C3 1.375(5) . ?
C3 H3 0.9500 . ?
C8 C13 1.373(6) . ?
C17 C18 1.492(6) . ?
C13 H13 0.9500 . ?
C28 H28A 0.9900 . ?
C28 H28B 0.9900 . ?
C28 C29 1.543(7) . ?
C6 H6 0.9500 . ?
C18 H18A 0.9900 . ?
C18 H18B 0.9900 . ?
C18 H18C 0.9900 . ?
C18 H18D 0.9900 . ?
C18 C19 1.506(10) . ?
C18 C19A 1.444(16) . ?
C23 C24 1.555(7) . ?
C26 H26 0.9500 . ?
C26 C25 1.322(7) . ?
C25 H25 0.9500 . ?
C29 H29A 0.9800 . ?
C29 H29B 0.9800 . ?
C29 H29C 0.9800 . ?
C24 H24A 0.9800 . ?
C24 H24B 0.9800 . ?
C24 H24C 0.9800 . ?
C19 H19A 0.9800 . ?
C19 H19B 0.9800 . ?
C19 H19C 0.9800 . ?
C19A H19D 0.9800 . ?
C19A H19E 0.9800 . ?
C19A H19F 0.9800 . ?
